data_9015755
loop_
_publ_author_name
'Galuskin, E. V.'
'Galuskina, I. O.'
'Lazic, B.'
'Armbruster, T.'
'Zadov, A. E.'
'Krzykawski, T.'
'Banasik, K.'
'Gazeev, V. M.'
'Pertsev, N. N.'

_publ_section_title
;
 Rusinovite, Ca10(Si2O7)3Cl2: a new skarn mineral from the Upper Chegem caldera,
 Kabardino-Balkaria, Northern Caucasus, Russia
;
_journal_name_full 'European Journal of Mineralogy'
_journal_page_first 837
_journal_page_last 844
_journal_paper_doi 10.1127/0935-1221/2011/0023-2160
_journal_volume 23
_journal_year 2011
_chemical_compound_source 'Upper Chegem caldera, Kabardino-Balkaria, Northern Caucasus, Russia'
_chemical_formula_sum 'Ca5 Cl O10.5 Si3'
_chemical_name_mineral Rusinovite
_space_group_IT_number 63
_symmetry_space_group_name_Hall '-C 2c 2'
_symmetry_space_group_name_H-M 'C m c m'
_cell_angle_alpha 90
_cell_angle_beta 90
_cell_angle_gamma 90
_cell_length_a 3.7617
_cell_length_b 16.9385
_cell_length_c 17.3196
_cell_formula_units_Z 4
_cell_volume 1103.563
_database_code_amcsd 0018806
_exptl_crystal_density_diffrn 2.938
_cod_original_cell_volume 1103.562
_cod_original_formula_sum 'Ca5 Si3 O10.5 Cl'
_cod_database_code 9015755

loop_
_space_group_symop_operation_xyz
x,y,z
1/2+x,1/2+y,z
x,-y,1/2+z
1/2+x,1/2-y,1/2+z
-x,y,1/2-z
1/2-x,1/2+y,1/2-z
-x,y,z
1/2-x,1/2+y,z
x,-y,-z
1/2+x,1/2-y,-z
x,y,1/2-z
1/2+x,1/2+y,1/2-z
-x,-y,1/2+z
1/2-x,1/2-y,1/2+z
-x,-y,-z
1/2-x,1/2-y,-z

loop_
_atom_site_aniso_label
_atom_site_aniso_U_11
_atom_site_aniso_U_22
_atom_site_aniso_U_33
_atom_site_aniso_U_12
_atom_site_aniso_U_13
_atom_site_aniso_U_23
Ca1 0.01410 0.01410 0.01260 0.00000 0.00000 0.00000
Ca2 0.01470 0.01440 0.02340 0.00000 0.00000 -0.00050
Ca3 0.01630 0.01190 0.03510 0.00000 0.00000 0.00310
Si1 0.00980 0.00990 0.01170 -0.00010 -0.00050 0.00050
Si2 0.01600 0.01170 0.01370 0.00000 0.00000 0.00000
O1 0.01300 0.01310 0.01550 0.00330 -0.00070 0.00050
O2 0.00900 0.03500 0.03700 0.00000 0.00000 0.00500
O3 0.01000 0.01000 0.01900 0.00000 0.00000 -0.00100
O4 0.01500 0.02030 0.01420 0.00150 0.00540 0.00390
O5 0.01830 0.00910 0.02640 0.00000 0.00000 0.00310
O6 0.02600 0.01870 0.02410 0.00190 -0.01000 0.00780
O7 0.01910 0.00880 0.02900 0.00000 0.00000 0.00000
Cl 0.01850 0.01330 0.02470 0.00000 0.00000 0.00000

loop_
_atom_site_label
_atom_site_fract_x
_atom_site_fract_y
_atom_site_fract_z
_atom_site_occupancy
_atom_site_U_iso_or_equiv
Ca1 0.00000 0.43099 0.75000 1.00000 0.01360
Ca2 0.50000 0.21839 0.60865 1.00000 0.01749
Ca3 0.00000 0.03277 0.59699 1.00000 0.02110
Si1 0.43280 -0.11805 0.55041 0.50000 0.01050
Si2 0.93000 0.11164 0.75000 0.50000 0.01390
O1 0.45100 -0.05630 0.61745 0.50000 0.01400
O2 0.50000 0.11940 0.73210 0.25000 0.02700
O3 0.00000 0.09570 0.46010 0.50000 0.01290
O4 0.42680 0.09543 0.53484 0.50000 0.01650
O5 0.00000 0.29067 0.56891 1.00000 0.01790
O6 0.94800 0.14800 0.66980 0.50000 0.02300
O7 0.00000 0.01660 0.75000 1.00000 0.01880
Cl 0.50000 0.31227 0.75000 1.00000 0.01880

loop_
_cod_related_entry_id
_cod_related_entry_database
_cod_related_entry_code
1 AMCSD 0018806
